data_7201294
loop_
_publ_author_name
'Cui, Feng-Yun'
'Huang, Kun-Lin'
'Xu, Yan-Qing'
'Han, Zhan-Gang'
'Liu, Xi'
'Chi, Ying-Nan'
'Hu, Chang-Wen'

_publ_section_title
;
 Structural variability of Cd(II) and Co(II) mixed-ligand coordination
 polymers: effect of ligand isomerism and metal-to-ligand ratio
;
_journal_issue 12
_journal_name_full CrystEngComm
_journal_page_first 2757
_journal_paper_doi 10.1039/b907606a
_journal_volume 11
_journal_year 2009
_chemical_formula_sum 'C22 H25 Co N5 O6'
_chemical_formula_weight 514.40
_chemical_name_systematic
;
?
;
_space_group_IT_number 2
_symmetry_cell_setting triclinic
_symmetry_space_group_name_Hall '-P 1'
_symmetry_space_group_name_H-M 'P -1'
_atom_sites_solution_hydrogens geom
_atom_sites_solution_primary direct
_atom_sites_solution_secondary difmap
_audit_creation_method SHELXL-97
_cell_angle_alpha 79.9820(10)
_cell_angle_beta 66.8180(10)
_cell_angle_gamma 76.1320(10)
_cell_formula_units_Z 2
_cell_length_a 9.5794(9)
_cell_length_b 11.4726(10)
_cell_length_c 11.6041(10)
_cell_measurement_reflns_used 4364
_cell_measurement_temperature 298(2)
_cell_measurement_theta_max 28.16
_cell_measurement_theta_min 2.36
_cell_volume 1133.62(18)
_computing_cell_refinement 'Bruker SMART'
_computing_data_collection 'Bruker SMART'
_computing_data_reduction 'Bruker SAINT'
_computing_molecular_graphics 'Bruker SHELXTL'
_computing_publication_material 'Bruker SHELXTL'
_computing_structure_refinement 'SHELXL-97 (Sheldrick, 1997)'
_computing_structure_solution 'SHELXS-97 (Sheldrick, 1990)'
_diffrn_ambient_temperature 298(2)
_diffrn_measured_fraction_theta_full 0.990
_diffrn_measured_fraction_theta_max 0.990
_diffrn_measurement_device_type 'CCD area detector'
_diffrn_measurement_method 'phi and omega scans'
_diffrn_radiation_monochromator graphite
_diffrn_radiation_source 'fine-focus sealed tube'
_diffrn_radiation_type MoK\a
_diffrn_radiation_wavelength 0.71073
_diffrn_reflns_av_R_equivalents 0.0096
_diffrn_reflns_av_sigmaI/netI 0.0183
_diffrn_reflns_limit_h_max 11
_diffrn_reflns_limit_h_min -11
_diffrn_reflns_limit_k_max 13
_diffrn_reflns_limit_k_min -13
_diffrn_reflns_limit_l_max 13
_diffrn_reflns_limit_l_min -13
_diffrn_reflns_number 6056
_diffrn_reflns_theta_full 25.01
_diffrn_reflns_theta_max 25.01
_diffrn_reflns_theta_min 1.92
_exptl_absorpt_coefficient_mu 0.807
_exptl_absorpt_correction_T_max 0.9165
_exptl_absorpt_correction_T_min 0.8553
_exptl_absorpt_correction_type multi-scan
_exptl_absorpt_process_details sadabs
_exptl_crystal_colour red
_exptl_crystal_density_diffrn 1.507
_exptl_crystal_density_method 'not measured'
_exptl_crystal_description needle
_exptl_crystal_F_000 534
_exptl_crystal_size_max 0.20
_exptl_crystal_size_mid 0.14
_exptl_crystal_size_min 0.11
_refine_diff_density_max 0.285
_refine_diff_density_min -0.180
_refine_diff_density_rms 0.042
_refine_ls_extinction_method none
_refine_ls_goodness_of_fit_ref 1.005
_refine_ls_hydrogen_treatment constr
_refine_ls_matrix_type full
_refine_ls_number_parameters 326
_refine_ls_number_reflns 3962
_refine_ls_number_restraints 12
_refine_ls_restrained_S_all 1.011
_refine_ls_R_factor_all 0.0312
_refine_ls_R_factor_gt 0.0276
_refine_ls_shift/su_max 0.001
_refine_ls_shift/su_mean 0.000
_refine_ls_structure_factor_coef Fsqd
_refine_ls_weighting_details 'calc w=1/[\s^2^(Fo^2^)+(0.0440P)^2^+0.4559P] where P=(Fo^2^+2Fc^2^)/3'
_refine_ls_weighting_scheme calc
_refine_ls_wR_factor_gt 0.0745
_refine_ls_wR_factor_ref 0.0771
_reflns_number_gt 3611
_reflns_number_total 3962
_reflns_threshold_expression >2sigma(I)
_cod_data_source_file b907606a.txt
_cod_data_source_block compound6
_cod_depositor_comments
;
The following automatic conversions were performed:
'_symmetry_cell_setting' value 'Triclinic' changed to 'triclinic'
according to '/home/saulius/struct/CIF-dictionaries/cif_core.dic'
dictionary named 'cif_core.dic' version 2.4.1 from 2010-06-29.

Automatic conversion script
Id: cif_fix_enum 1527 2010-12-29 10:47:43Z saulius 
;
_cod_original_sg_symbol_H-M P-1
_cod_database_code 7201294

loop_
_symmetry_equiv_pos_as_xyz
'x, y, z'
'-x, -y, -z'

loop_
_atom_site_label
_atom_site_type_symbol
_atom_site_fract_x
_atom_site_fract_y
_atom_site_fract_z
_atom_site_U_iso_or_equiv
_atom_site_adp_type
_atom_site_occupancy
_atom_site_symmetry_multiplicity
_atom_site_calc_flag
_atom_site_refinement_flags
_atom_site_disorder_assembly
_atom_site_disorder_group
Co1 Co 0.56602(3) 0.72176(2) 0.71810(2) 0.03089(9) Uani 1 1 d . . .
N1 N 0.64377(17) 0.67507(13) 0.87370(14) 0.0313(3) Uani 1 1 d . . .
N2 N 0.72115(19) 0.71242(15) 1.03431(15) 0.0396(4) Uani 1 1 d . . .
N3 N 0.6131(2) 0.86790(15) 0.92433(17) 0.0478(4) Uani 1 1 d . . .
H3A H 0.6208 0.9169 0.9689 0.057 Uiso 1 1 calc R . .
H3B H 0.5742 0.8952 0.8673 0.057 Uiso 1 1 calc R . .
N4 N 0.60687(18) 0.53489(14) 0.73397(14) 0.0337(3) Uani 1 1 d . . .
N5 N 0.8789(2) 0.43450(17) 1.17360(18) 0.0517(5) Uani 1 1 d . . .
O1 O 0.79445(16) 0.74708(12) 0.58764(13) 0.0433(3) Uani 1 1 d . A .
O2 O 0.62083(15) 0.90250(12) 0.66799(13) 0.0411(3) Uani 1 1 d . A .
O3 O 0.34870(15) 0.77075(12) 0.84309(12) 0.0391(3) Uani 1 1 d . . .
O4 O 0.23676(18) 0.87301(15) 0.71024(14) 0.0544(4) Uani 1 1 d . . .
O5 O 0.49142(16) 0.74382(13) 0.56394(13) 0.0426(3) Uani 1 1 d . . .
H23 H 0.4011 0.7824 0.6038 0.051 Uiso 1 1 d R . .
H24 H 0.5417 0.7874 0.5019 0.051 Uiso 1 1 d R . .
O6 O 0.6110(2) 0.90755(15) 0.36104(16) 0.0655(5) Uani 1 1 d . . .
H25 H 0.5349 0.9529 0.3485 0.079 Uiso 1 1 d R . .
H26 H 0.6740 0.9505 0.3555 0.079 Uiso 1 1 d R . .
C1 C 0.6619(2) 0.74820(17) 0.94382(18) 0.0352(4) Uani 1 1 d . . .
C2 C 0.7606(2) 0.59423(18) 1.05912(18) 0.0376(4) Uani 1 1 d . . .
C3 C 0.7396(2) 0.51057(18) 0.99616(18) 0.0375(4) Uani 1 1 d . . .
H3 H 0.7637 0.4281 1.0166 0.045 Uiso 1 1 calc R . .
C4 C 0.6819(2) 0.55524(16) 0.90281(16) 0.0317(4) Uani 1 1 d . . .
C5 C 0.6550(2) 0.47686(16) 0.82696(17) 0.0324(4) Uani 1 1 d . . .
C6 C 0.6735(2) 0.35296(18) 0.8518(2) 0.0430(5) Uani 1 1 d . . .
H6 H 0.7059 0.3146 0.9170 0.052 Uiso 1 1 calc R . .
C7 C 0.6433(3) 0.2872(2) 0.7782(2) 0.0522(6) Uani 1 1 d . . .
H7 H 0.6533 0.2039 0.7941 0.063 Uiso 1 1 calc R . .
C8 C 0.5981(3) 0.3461(2) 0.6810(2) 0.0528(6) Uani 1 1 d . . .
H8 H 0.5800 0.3031 0.6290 0.063 Uiso 1 1 calc R . .
C9 C 0.5802(3) 0.46942(19) 0.66229(19) 0.0445(5) Uani 1 1 d . . .
H9 H 0.5484 0.5091 0.5973 0.053 Uiso 1 1 calc R . .
C10 C 0.8251(2) 0.55341(19) 1.16019(19) 0.0414(5) Uani 1 1 d . . .
C11 C 0.8267(3) 0.6338(2) 1.2351(2) 0.0567(6) Uani 1 1 d . . .
H11 H 0.7889 0.7157 1.2229 0.068 Uiso 1 1 calc R . .
C12 C 0.8859(3) 0.5901(3) 1.3288(2) 0.0677(7) Uani 1 1 d . . .
H12 H 0.8880 0.6422 1.3810 0.081 Uiso 1 1 calc R . .
C13 C 0.9413(3) 0.4690(3) 1.3436(2) 0.0632(7) Uani 1 1 d . . .
H13 H 0.9814 0.4372 1.4060 0.076 Uiso 1 1 calc R . .
C14 C 0.9362(3) 0.3954(2) 1.2642(2) 0.0604(6) Uani 1 1 d . . .
H14 H 0.9750 0.3135 1.2743 0.073 Uiso 1 1 calc R . .
C15 C 0.7566(2) 0.85785(18) 0.59658(18) 0.0363(4) Uani 1 1 d . . .
C16 C 0.8705(2) 0.94068(19) 0.52382(19) 0.0418(5) Uani 0.50 1 d P A 1
H16 H 0.8637 0.9606 0.4403 0.050 Uiso 0.50 1 calc PR A 1
C17 C 1.0413(6) 0.8684(5) 0.5027(8) 0.0395(15) Uani 0.498(13) 1 d P . 1
H17A H 1.0515 0.8420 0.5835 0.047 Uiso 0.498(13) 1 calc PR . 1
H17B H 1.0609 0.7974 0.4598 0.047 Uiso 0.498(13) 1 calc PR . 1
C18 C 0.8405(6) 1.0529(5) 0.5752(7) 0.0375(14) Uani 0.502(13) 1 d P . 1
H18A H 0.8407 1.0369 0.6600 0.045 Uiso 0.502(13) 1 calc PR . 1
H18B H 0.7383 1.0965 0.5803 0.045 Uiso 0.502(13) 1 calc PR . 1
C16' C 0.8705(2) 0.94068(19) 0.52382(19) 0.0418(5) Uani 0.50 1 d P A 2
H16' H 0.8232 0.9978 0.4701 0.050 Uiso 0.50 1 calc PR A 2
C17' C 1.0155(10) 0.8914(8) 0.4448(10) 0.073(3) Uani 0.502(13) 1 d PU . 2
H17C H 1.0051 0.8539 0.3805 0.088 Uiso 0.502(13) 1 calc PR . 2
H17D H 1.0632 0.8286 0.4927 0.088 Uiso 0.502(13) 1 calc PR . 2
C18' C 0.8769(13) 1.0168(10) 0.6199(9) 0.074(3) Uani 0.498(13) 1 d PU . 2
H18C H 0.7735 1.0593 0.6647 0.089 Uiso 0.498(13) 1 calc PR . 2
H18D H 0.9132 0.9632 0.6810 0.089 Uiso 0.498(13) 1 calc PR . 2
C19 C 0.2391(2) 0.84276(18) 0.81841(19) 0.0382(4) Uani 1 1 d . . .
C20 C 0.1057(2) 0.89702(19) 0.9305(2) 0.0418(5) Uani 1 1 d . . .
H20 H 0.0724 0.8308 0.9941 0.050 Uiso 1 1 calc R . .
C21 C -0.0330(2) 0.9655(2) 0.8989(2) 0.0534(6) Uani 1 1 d . . .
H21A H -0.0717 0.9109 0.8688 0.064 Uiso 1 1 calc R . .
H21B H -0.0012 1.0283 0.8319 0.064 Uiso 1 1 calc R . .
C22 C -0.1625(2) 1.0222(2) 1.0129(2) 0.0493(5) Uani 1 1 d . . .
H22A H -0.2460 1.0694 0.9876 0.059 Uiso 1 1 calc R . .
H22B H -0.2028 0.9590 1.0761 0.059 Uiso 1 1 calc R . .

loop_
_atom_site_aniso_label
_atom_site_aniso_U_11
_atom_site_aniso_U_22
_atom_site_aniso_U_33
_atom_site_aniso_U_23
_atom_site_aniso_U_13
_atom_site_aniso_U_12
Co1 0.03214(15) 0.02947(15) 0.03234(15) 0.00126(10) -0.01407(11) -0.00724(10)
N1 0.0326(8) 0.0292(8) 0.0336(8) -0.0016(6) -0.0144(7) -0.0058(6)
N2 0.0448(9) 0.0377(9) 0.0425(9) -0.0042(7) -0.0236(8) -0.0058(7)
N3 0.0681(12) 0.0299(9) 0.0596(11) -0.0053(8) -0.0407(10) -0.0044(8)
N4 0.0372(8) 0.0333(8) 0.0323(8) -0.0020(6) -0.0148(7) -0.0070(6)
N5 0.0594(12) 0.0493(11) 0.0529(11) 0.0014(9) -0.0329(10) -0.0053(9)
O1 0.0384(7) 0.0359(8) 0.0517(8) 0.0021(6) -0.0136(6) -0.0096(6)
O2 0.0379(8) 0.0380(7) 0.0446(8) 0.0030(6) -0.0131(6) -0.0104(6)
O3 0.0322(7) 0.0442(8) 0.0373(7) 0.0018(6) -0.0139(6) -0.0027(6)
O4 0.0492(9) 0.0677(11) 0.0415(8) 0.0002(7) -0.0224(7) 0.0041(8)
O5 0.0451(8) 0.0478(8) 0.0372(7) -0.0005(6) -0.0193(6) -0.0080(6)
O6 0.0643(11) 0.0539(10) 0.0653(11) 0.0109(8) -0.0236(9) 0.0002(8)
C1 0.0350(10) 0.0345(10) 0.0388(10) -0.0026(8) -0.0168(8) -0.0065(8)
C2 0.0355(10) 0.0422(11) 0.0354(10) -0.0020(8) -0.0154(8) -0.0049(8)
C3 0.0415(11) 0.0327(10) 0.0392(10) 0.0001(8) -0.0192(9) -0.0036(8)
C4 0.0295(9) 0.0318(10) 0.0319(9) -0.0017(7) -0.0104(7) -0.0050(7)
C5 0.0301(9) 0.0319(10) 0.0326(9) -0.0034(7) -0.0088(8) -0.0054(7)
C6 0.0512(12) 0.0328(11) 0.0439(11) -0.0027(8) -0.0205(10) -0.0015(9)
C7 0.0663(15) 0.0314(11) 0.0585(13) -0.0095(10) -0.0224(12) -0.0056(10)
C8 0.0691(15) 0.0430(12) 0.0551(13) -0.0159(10) -0.0284(12) -0.0090(11)
C9 0.0558(13) 0.0436(12) 0.0411(11) -0.0067(9) -0.0241(10) -0.0091(10)
C10 0.0393(11) 0.0483(12) 0.0382(10) -0.0015(9) -0.0197(9) -0.0038(9)
C11 0.0684(16) 0.0562(14) 0.0550(13) -0.0109(11) -0.0384(12) 0.0025(11)
C12 0.0799(18) 0.0804(19) 0.0570(15) -0.0182(13) -0.0440(14) 0.0002(14)
C13 0.0635(16) 0.0827(19) 0.0496(14) 0.0005(12) -0.0368(12) -0.0021(13)
C14 0.0677(16) 0.0583(15) 0.0596(15) 0.0076(12) -0.0391(13) -0.0019(12)
C15 0.0367(10) 0.0401(11) 0.0362(10) 0.0045(8) -0.0184(9) -0.0120(8)
C16 0.0430(11) 0.0452(12) 0.0414(11) 0.0098(9) -0.0201(9) -0.0179(9)
C17 0.030(2) 0.024(2) 0.060(4) 0.001(2) -0.015(2) -0.0042(16)
C18 0.029(2) 0.029(2) 0.048(3) 0.001(2) -0.011(2) -0.0017(17)
C16' 0.0430(11) 0.0452(12) 0.0414(11) 0.0098(9) -0.0201(9) -0.0179(9)
C17' 0.069(4) 0.066(4) 0.072(5) -0.029(4) 0.013(4) -0.040(4)
C18' 0.076(5) 0.074(5) 0.062(4) -0.030(4) 0.017(3) -0.049(4)
C19 0.0347(10) 0.0376(10) 0.0425(11) 0.0000(8) -0.0148(9) -0.0088(8)
C20 0.0356(10) 0.0435(11) 0.0456(11) -0.0035(9) -0.0163(9) -0.0042(8)
C21 0.0410(12) 0.0673(15) 0.0593(14) -0.0210(12) -0.0262(11) 0.0010(10)
C22 0.0346(11) 0.0591(14) 0.0592(13) -0.0160(11) -0.0226(10) -0.0006(9)

loop_
_atom_type_symbol
_atom_type_description
_atom_type_scat_dispersion_real
_atom_type_scat_dispersion_imag
_atom_type_scat_source
C C 0.0033 0.0016 'International Tables Vol C Tables 4.2.6.8 and 6.1.1.4'
H H 0.0000 0.0000 'International Tables Vol C Tables 4.2.6.8 and 6.1.1.4'
O O 0.0106 0.0060 'International Tables Vol C Tables 4.2.6.8 and 6.1.1.4'
Co Co 0.3494 0.9721 'International Tables Vol C Tables 4.2.6.8 and 6.1.1.4'
N N 0.0061 0.0033 'International Tables Vol C Tables 4.2.6.8 and 6.1.1.4'

loop_
_geom_angle_atom_site_label_1
_geom_angle_atom_site_label_2
_geom_angle_atom_site_label_3
_geom_angle
_geom_angle_site_symmetry_1
_geom_angle_site_symmetry_3
_geom_angle_publ_flag
O3 Co1 N4 104.91(6) . . ?
O3 Co1 O5 93.19(5) . . ?
N4 Co1 O5 95.36(6) . . ?
O3 Co1 N1 88.40(5) . . ?
N4 Co1 N1 77.30(6) . . ?
O5 Co1 N1 172.66(5) . . ?
O3 Co1 O1 156.31(6) . . ?
N4 Co1 O1 98.22(6) . . ?
O5 Co1 O1 89.64(6) . . ?
N1 Co1 O1 91.78(6) . . ?
O3 Co1 O2 96.39(5) . . ?
N4 Co1 O2 157.63(6) . . ?
O5 Co1 O2 90.13(5) . . ?
N1 Co1 O2 96.82(5) . . ?
O1 Co1 O2 60.06(5) . . ?
C1 N1 C4 116.15(15) . . ?
C1 N1 Co1 129.04(12) . . ?
C4 N1 Co1 114.79(12) . . ?
C2 N2 C1 116.77(16) . . ?
C1 N3 H3A 120.0 . . ?
C1 N3 H3B 120.0 . . ?
H3A N3 H3B 120.0 . . ?
C9 N4 C5 118.48(16) . . ?
C9 N4 Co1 124.06(13) . . ?
C5 N4 Co1 117.35(12) . . ?
C14 N5 C10 116.8(2) . . ?
C15 O1 Co1 90.76(11) . . ?
C15 O2 Co1 89.34(11) . . ?
C19 O3 Co1 125.70(12) . . ?
Co1 O5 H23 94.3 . . ?
Co1 O5 H24 112.5 . . ?
H23 O5 H24 111.3 . . ?
H25 O6 H26 108.1 . . ?
N2 C1 N1 125.69(17) . . ?
N2 C1 N3 116.59(17) . . ?
N1 C1 N3 117.70(16) . . ?
N2 C2 C3 122.12(17) . . ?
N2 C2 C10 117.25(18) . . ?
C3 C2 C10 120.61(18) . . ?
C4 C3 C2 117.12(18) . . ?
C4 C3 H3 121.4 . . ?
C2 C3 H3 121.4 . . ?
N1 C4 C3 122.04(17) . . ?
N1 C4 C5 114.87(15) . . ?
C3 C4 C5 123.08(17) . . ?
N4 C5 C6 121.83(17) . . ?
N4 C5 C4 115.53(15) . . ?
C6 C5 C4 122.62(17) . . ?
C7 C6 C5 118.86(19) . . ?
C7 C6 H6 120.6 . . ?
C5 C6 H6 120.6 . . ?
C8 C7 C6 119.4(2) . . ?
C8 C7 H7 120.3 . . ?
C6 C7 H7 120.3 . . ?
C9 C8 C7 118.8(2) . . ?
C9 C8 H8 120.6 . . ?
C7 C8 H8 120.6 . . ?
N4 C9 C8 122.63(19) . . ?
N4 C9 H9 118.7 . . ?
C8 C9 H9 118.7 . . ?
N5 C10 C11 123.07(19) . . ?
N5 C10 C2 115.61(18) . . ?
C11 C10 C2 121.32(19) . . ?
C10 C11 C12 118.6(2) . . ?
C10 C11 H11 120.7 . . ?
C12 C11 H11 120.7 . . ?
C13 C12 C11 119.0(2) . . ?
C13 C12 H12 120.5 . . ?
C11 C12 H12 120.5 . . ?
C12 C13 C14 118.5(2) . . ?
C12 C13 H13 120.7 . . ?
C14 C13 H13 120.7 . . ?
N5 C14 C13 124.0(2) . . ?
N5 C14 H14 118.0 . . ?
C13 C14 H14 118.0 . . ?
O1 C15 O2 119.84(17) . . ?
O1 C15 C16 120.88(18) . . ?
O2 C15 C16 119.28(18) . . ?
C18 C16 C15 115.6(3) . . ?
C18 C16 C17 111.9(4) . . ?
C15 C16 C17 109.2(2) . . ?
C18 C16 H16 106.5 . . ?
C15 C16 H16 106.5 . . ?
C17 C16 H16 106.5 . . ?
C18 C17 C16 110.7(4) 2_776 . ?
C18 C17 H17A 109.5 2_776 . ?
C16 C17 H17A 109.5 . . ?
C18 C17 H17B 109.5 2_776 . ?
C16 C17 H17B 109.5 . . ?
H17A C17 H17B 108.1 . . ?
C16 C18 C17 112.8(5) . 2_776 ?
C16 C18 H18A 109.0 . . ?
C17 C18 H18A 109.0 2_776 . ?
C16 C18 H18B 109.0 . . ?
C17 C18 H18B 109.0 2_776 . ?
H18A C18 H18B 107.8 . . ?
C18' C17' H17C 108.8 2_776 . ?
C18' C17' H17D 108.8 2_776 . ?
H17C C17' H17D 107.7 . . ?
C17' C18' H18C 109.2 2_776 . ?
C17' C18' H18D 109.2 2_776 . ?
H18C C18' H18D 107.9 . . ?
O4 C19 O3 124.67(18) . . ?
O4 C19 C20 119.52(17) . . ?
O3 C19 C20 115.78(17) . . ?
C21 C20 C19 113.41(17) . . ?
C21 C20 C22 110.77(18) . 2_577 ?
C19 C20 C22 109.26(17) . 2_577 ?
C21 C20 H20 107.7 . . ?
C19 C20 H20 107.7 . . ?
C22 C20 H20 107.7 2_577 . ?
C20 C21 C22 111.82(18) . . ?
C20 C21 H21A 109.3 . . ?
C22 C21 H21A 109.3 . . ?
C20 C21 H21B 109.3 . . ?
C22 C21 H21B 109.3 . . ?
H21A C21 H21B 107.9 . . ?
C20 C22 C21 111.63(18) 2_577 . ?
C20 C22 H22A 109.3 2_577 . ?
C21 C22 H22A 109.3 . . ?
C20 C22 H22B 109.3 2_577 . ?
C21 C22 H22B 109.3 . . ?
H22A C22 H22B 108.0 . . ?

loop_
_geom_bond_atom_site_label_1
_geom_bond_atom_site_label_2
_geom_bond_distance
_geom_bond_site_symmetry_2
_geom_bond_publ_flag
Co1 O3 2.0246(13) . ?
Co1 N4 2.0737(16) . ?
Co1 O5 2.1300(13) . ?
Co1 N1 2.1524(15) . ?
Co1 O1 2.1698(14) . ?
Co1 O2 2.1853(13) . ?
N1 C1 1.347(2) . ?
N1 C4 1.354(2) . ?
N2 C2 1.330(3) . ?
N2 C1 1.342(2) . ?
N3 C1 1.350(2) . ?
N3 H3A 0.8600 . ?
N3 H3B 0.8600 . ?
N4 C9 1.341(2) . ?
N4 C5 1.347(2) . ?
N5 C14 1.335(3) . ?
N5 C10 1.343(3) . ?
O1 C15 1.246(2) . ?
O2 C15 1.273(2) . ?
O3 C19 1.267(2) . ?
O4 C19 1.250(2) . ?
O5 H23 0.8548 . ?
O5 H24 0.8474 . ?
O6 H25 0.8362 . ?
O6 H26 0.8437 . ?
C2 C3 1.395(3) . ?
C2 C10 1.490(3) . ?
C3 C4 1.373(3) . ?
C3 H3 0.9300 . ?
C4 C5 1.489(3) . ?
C5 C6 1.383(3) . ?
C6 C7 1.381(3) . ?
C6 H6 0.9300 . ?
C7 C8 1.377(3) . ?
C7 H7 0.9300 . ?
C8 C9 1.373(3) . ?
C8 H8 0.9300 . ?
C9 H9 0.9300 . ?
C10 C11 1.379(3) . ?
C11 C12 1.384(3) . ?
C11 H11 0.9300 . ?
C12 C13 1.371(4) . ?
C12 H12 0.9300 . ?
C13 C14 1.374(4) . ?
C13 H13 0.9300 . ?
C14 H14 0.9300 . ?
C15 C16 1.516(3) . ?
C16 C18 1.432(6) . ?
C16 C17 1.591(5) . ?
C16 H16 0.9800 . ?
C17 C18 1.521(8) 2_776 ?
C17 H17A 0.9700 . ?
C17 H17B 0.9700 . ?
C18 C17 1.521(8) 2_776 ?
C18 H18A 0.9700 . ?
C18 H18B 0.9700 . ?
C17' C18' 1.540(9) 2_776 ?
C17' H17C 0.9700 . ?
C17' H17D 0.9700 . ?
C18' C17' 1.540(9) 2_776 ?
C18' H18C 0.9700 . ?
C18' H18D 0.9700 . ?
C19 C20 1.517(3) . ?
C20 C21 1.516(3) . ?
C20 C22 1.523(3) 2_577 ?
C20 H20 0.9800 . ?
C21 C22 1.527(3) . ?
C21 H21A 0.9700 . ?
C21 H21B 0.9700 . ?
C22 C20 1.523(3) 2_577 ?
C22 H22A 0.9700 . ?
C22 H22B 0.9700 . ?
